data_7106154
loop_
_publ_author_name
'Xiaochen Xie'
'Mairi F. Haddow'
'Stephen M. Mansell'
'Nicholas C. Norman'
'Christopher A. Russell'

_publ_section_title
;
 New Polycyclic Borazine Species
;
_journal_name_full Chem.Commun.
_journal_page_first 3748
_journal_paper_doi 10.1039/c1cc10196j
_journal_volume 47
_journal_year 2011
_chemical_formula_moiety 'C20 H32 B6 N8, C7 H8'
_chemical_formula_sum 'C27 H40 B6 N8'
_chemical_formula_weight 541.53
_chemical_name_systematic
;
?
;
_space_group_IT_number 15
_symmetry_cell_setting monoclinic
_symmetry_space_group_name_Hall '-C 2yc'
_symmetry_space_group_name_H-M 'C 1 2/c 1'
_atom_sites_solution_hydrogens geom
_atom_sites_solution_primary direct
_atom_sites_solution_secondary difmap
_audit_creation_method SHELXL-97
_cell_angle_alpha 90.00
_cell_angle_beta 102.852(9)
_cell_angle_gamma 90.00
_cell_formula_units_Z 4
_cell_length_a 27.515(5)
_cell_length_b 12.652(2)
_cell_length_c 8.8516(14)
_cell_measurement_reflns_used 2013
_cell_measurement_temperature 100(2)
_cell_measurement_theta_max 58.64
_cell_measurement_theta_min 3.30
_cell_volume 3004.2(9)
_computing_cell_refinement 'Bruker PROTEUM'
_computing_data_collection 'Bruker PROTEUM'
_computing_data_reduction 'Bruker SAINT'
_computing_molecular_graphics 'Bruker ShelXTL'
_computing_publication_material 'Bruker ShelXTL'
_computing_structure_refinement 'SHELXL-97 (Sheldrick, 2008)'
_computing_structure_solution 'SHELXS-97 (Sheldrick, 2008)'
_diffrn_ambient_temperature 100(2)
_diffrn_measured_fraction_theta_full 0.987
_diffrn_measured_fraction_theta_max 0.987
_diffrn_measurement_device_type 'Bruker Microstar CCD area detector'
_diffrn_measurement_method 'phi and omega scans'
_diffrn_radiation_monochromator graphite
_diffrn_radiation_source 'fine-focus sealed tube'
_diffrn_radiation_type CuK\a
_diffrn_radiation_wavelength 1.54178
_diffrn_reflns_av_R_equivalents 0.0672
_diffrn_reflns_av_sigmaI/netI 0.0665
_diffrn_reflns_limit_h_max 29
_diffrn_reflns_limit_h_min -30
_diffrn_reflns_limit_k_max 9
_diffrn_reflns_limit_k_min -13
_diffrn_reflns_limit_l_max 9
_diffrn_reflns_limit_l_min -9
_diffrn_reflns_number 7746
_diffrn_reflns_theta_full 58.97
_diffrn_reflns_theta_max 58.97
_diffrn_reflns_theta_min 3.29
_exptl_absorpt_coefficient_mu 0.544
_exptl_absorpt_correction_T_max 0.7515
_exptl_absorpt_correction_T_min 0.4858
_exptl_absorpt_correction_type multi-scan
_exptl_absorpt_process_details 'SADABS V2008/1'
_exptl_crystal_colour colourless
_exptl_crystal_density_diffrn 1.197
_exptl_crystal_density_method 'not measured'
_exptl_crystal_description block
_exptl_crystal_F_000 1152
_exptl_crystal_size_max 0.05
_exptl_crystal_size_mid 0.02
_exptl_crystal_size_min 0.01
_refine_diff_density_max 0.200
_refine_diff_density_min -0.216
_refine_diff_density_rms 0.050
_refine_ls_extinction_method none
_refine_ls_goodness_of_fit_ref 1.028
_refine_ls_hydrogen_treatment constr
_refine_ls_matrix_type full
_refine_ls_number_parameters 210
_refine_ls_number_reflns 2129
_refine_ls_number_restraints 0
_refine_ls_restrained_S_all 1.028
_refine_ls_R_factor_all 0.0731
_refine_ls_R_factor_gt 0.0502
_refine_ls_shift/su_max 0.000
_refine_ls_shift/su_mean 0.000
_refine_ls_structure_factor_coef Fsqd
_refine_ls_weighting_details 'calc w=1/[\s^2^(Fo^2^)+(0.0632P)^2^+2.8389P] where P=(Fo^2^+2Fc^2^)/3'
_refine_ls_weighting_scheme calc
_refine_ls_wR_factor_gt 0.1223
_refine_ls_wR_factor_ref 0.1351
_reflns_number_gt 1616
_reflns_number_total 2129
_reflns_threshold_expression >2sigma(I)
_cod_data_source_file c1cc10196j.txt
_cod_data_source_block 3
_cod_original_cell_volume 3004.2(8)
_cod_original_sg_symbol_H-M C2/c
_cod_database_code 7106154

loop_
_symmetry_equiv_pos_as_xyz
'x, y, z'
'-x, y, -z+1/2'
'x+1/2, y+1/2, z'
'-x+1/2, y+1/2, -z+1/2'
'-x, -y, -z'
'x, -y, z-1/2'
'-x+1/2, -y+1/2, -z'
'x+1/2, -y+1/2, z-1/2'

loop_
_atom_site_label
_atom_site_type_symbol
_atom_site_fract_x
_atom_site_fract_y
_atom_site_fract_z
_atom_site_U_iso_or_equiv
_atom_site_adp_type
_atom_site_occupancy
_atom_site_symmetry_multiplicity
_atom_site_calc_flag
_atom_site_refinement_flags
_atom_site_disorder_assembly
_atom_site_disorder_group
B1 B 0.22166(11) 0.2694(2) 0.9687(3) 0.0216(6) Uani 1 1 d . . .
B2 B 0.20921(11) 0.1419(2) 0.7605(3) 0.0223(7) Uani 1 1 d . . .
B3 B 0.22570(11) 0.3564(2) 1.2168(3) 0.0224(7) Uani 1 1 d . . .
N1 N 0.18881(7) 0.23616(15) 0.8284(2) 0.0205(5) Uani 1 1 d . . .
N2 N 0.19696(7) 0.33944(14) 1.0543(2) 0.0200(5) Uani 1 1 d . . .
N3 N 0.17904(8) 0.05565(15) 0.7004(2) 0.0249(5) Uani 1 1 d . . .
N4 N 0.20170(8) 0.35519(15) 1.3409(2) 0.0242(5) Uani 1 1 d . . .
C1 C 0.14921(9) 0.35466(18) 0.9607(2) 0.0207(6) Uani 1 1 d . . .
C2 C 0.14403(9) 0.29227(18) 0.8228(3) 0.0211(6) Uani 1 1 d . . .
C3 C 0.10155(9) 0.30165(19) 0.7065(3) 0.0249(6) Uani 1 1 d . . .
H3 H 0.0979 0.2612 0.6142 0.030 Uiso 1 1 calc R . .
C4 C 0.06438(10) 0.3707(2) 0.7260(3) 0.0287(6) Uani 1 1 d . . .
H4 H 0.0349 0.3769 0.6467 0.034 Uiso 1 1 calc R . .
C5 C 0.06945(10) 0.43102(19) 0.8597(3) 0.0273(6) Uani 1 1 d . . .
H5 H 0.0435 0.4779 0.8703 0.033 Uiso 1 1 calc R . .
C6 C 0.11179(9) 0.42386(19) 0.9776(3) 0.0248(6) Uani 1 1 d . . .
H6 H 0.1151 0.4657 1.0685 0.030 Uiso 1 1 calc R . .
C7 C 0.19878(11) -0.0401(2) 0.6422(3) 0.0304(7) Uani 1 1 d . . .
H7A H 0.2350 -0.0337 0.6562 0.046 Uiso 1 1 calc R . .
H7B H 0.1835 -0.0488 0.5318 0.046 Uiso 1 1 calc R . .
H7C H 0.1910 -0.1017 0.6996 0.046 Uiso 1 1 calc R . .
C8 C 0.12629(10) 0.0444(2) 0.6986(3) 0.0327(7) Uani 1 1 d . . .
H8A H 0.1160 0.1011 0.7601 0.049 Uiso 1 1 calc R . .
H8B H 0.1205 -0.0242 0.7429 0.049 Uiso 1 1 calc R . .
H8C H 0.1069 0.0487 0.5916 0.049 Uiso 1 1 calc R . .
C9 C 0.15031(10) 0.3233(2) 1.3295(3) 0.0300(6) Uani 1 1 d . . .
H9A H 0.1358 0.3001 1.2234 0.045 Uiso 1 1 calc R . .
H9B H 0.1312 0.3832 1.3558 0.045 Uiso 1 1 calc R . .
H9C H 0.1493 0.2650 1.4016 0.045 Uiso 1 1 calc R . .
C10 C 0.22730(10) 0.3754(2) 1.5010(3) 0.0289(6) Uani 1 1 d . . .
H10A H 0.2632 0.3807 1.5077 0.043 Uiso 1 1 calc R . .
H10B H 0.2207 0.3173 1.5669 0.043 Uiso 1 1 calc R . .
H10C H 0.2152 0.4418 1.5361 0.043 Uiso 1 1 calc R . .
C17 C 0.9617(2) 0.1689(5) 0.4992(7) 0.0430(15) Uani 0.50 1 d P A -1
H17A H 0.9872 0.1848 0.5928 0.065 Uiso 0.50 1 calc PR A -1
H17B H 0.9505 0.0957 0.5038 0.065 Uiso 0.50 1 calc PR A -1
H17C H 0.9334 0.2169 0.4925 0.065 Uiso 0.50 1 calc PR A -1
C11 C 0.9835(4) 0.1829(6) 0.3581(9) 0.034(2) Uani 0.50 1 d PG A -1
C12 C 0.9941(8) 0.2840(4) 0.3130(17) 0.039(4) Uani 0.50 1 d PG A -1
H12 H 0.9872 0.3437 0.3699 0.046 Uiso 0.50 1 calc PR A -1
C13 C 1.0147(8) 0.2978(3) 0.1845(18) 0.036(3) Uani 0.50 1 d PG A -1
H13 H 1.0219 0.3669 0.1537 0.043 Uiso 0.50 1 calc PR A -1
C14 C 1.0247(4) 0.2105(6) 0.1011(10) 0.037(2) Uani 0.50 1 d PG A -1
H14 H 1.0388 0.2199 0.0133 0.045 Uiso 0.50 1 calc PR A -1
C15 C 1.0142(2) 0.1094(4) 0.1463(6) 0.041(2) Uani 0.50 1 d PG A -1
H15 H 1.0210 0.0497 0.0893 0.049 Uiso 0.50 1 calc PR A -1
C16 C 0.9936(2) 0.0956(4) 0.2747(7) 0.036(3) Uani 0.50 1 d PG A -1
H16 H 0.9863 0.0265 0.3055 0.043 Uiso 0.50 1 calc PR A -1

loop_
_atom_site_aniso_label
_atom_site_aniso_U_11
_atom_site_aniso_U_22
_atom_site_aniso_U_33
_atom_site_aniso_U_23
_atom_site_aniso_U_13
_atom_site_aniso_U_12
B1 0.0385(17) 0.0124(14) 0.0174(13) 0.0010(11) 0.0137(12) -0.0036(13)
B2 0.0438(18) 0.0154(15) 0.0087(12) 0.0015(11) 0.0080(12) -0.0003(13)
B3 0.0451(18) 0.0062(14) 0.0178(13) -0.0005(11) 0.0112(13) 0.0008(13)
N1 0.0309(12) 0.0159(11) 0.0166(9) -0.0001(8) 0.0092(8) 0.0006(9)
N2 0.0323(12) 0.0125(11) 0.0172(10) -0.0008(8) 0.0102(9) -0.0005(9)
N3 0.0391(13) 0.0169(12) 0.0199(10) -0.0044(8) 0.0093(9) -0.0022(10)
N4 0.0391(13) 0.0183(11) 0.0184(10) 0.0002(8) 0.0133(9) 0.0022(10)
C1 0.0295(14) 0.0155(13) 0.0196(12) 0.0035(10) 0.0109(10) -0.0008(11)
C2 0.0288(14) 0.0157(13) 0.0214(12) 0.0038(10) 0.0111(11) -0.0001(11)
C3 0.0324(15) 0.0218(14) 0.0220(12) 0.0012(10) 0.0092(11) -0.0015(12)
C4 0.0322(15) 0.0279(15) 0.0266(13) 0.0045(11) 0.0078(11) -0.0008(12)
C5 0.0300(15) 0.0207(14) 0.0333(14) 0.0031(11) 0.0118(12) 0.0021(12)
C6 0.0343(15) 0.0163(13) 0.0265(13) 0.0007(10) 0.0126(12) 0.0002(12)
C7 0.0508(17) 0.0193(15) 0.0218(13) -0.0050(11) 0.0096(12) 0.0011(13)
C8 0.0407(17) 0.0257(16) 0.0321(14) -0.0044(11) 0.0092(12) -0.0056(13)
C9 0.0400(16) 0.0266(15) 0.0266(13) 0.0015(11) 0.0144(12) 0.0021(12)
C10 0.0501(17) 0.0213(14) 0.0183(12) 0.0005(10) 0.0141(12) 0.0052(13)
C17 0.064(4) 0.028(3) 0.040(3) -0.005(3) 0.017(3) -0.003(3)
C11 0.036(5) 0.039(6) 0.027(5) -0.010(4) 0.006(3) -0.001(4)
C12 0.052(8) 0.022(5) 0.041(6) -0.012(4) 0.009(6) 0.001(4)
C13 0.044(6) 0.037(6) 0.027(5) -0.008(4) 0.010(4) -0.005(5)
C14 0.043(5) 0.044(6) 0.031(5) -0.007(4) 0.019(4) -0.001(4)
C15 0.049(4) 0.027(4) 0.051(5) -0.006(4) 0.019(4) -0.002(4)
C16 0.044(5) 0.028(3) 0.040(7) -0.008(4) 0.019(5) 0.002(3)

loop_
_atom_type_symbol
_atom_type_description
_atom_type_scat_dispersion_real
_atom_type_scat_dispersion_imag
_atom_type_scat_source
C C 0.0181 0.0091 'International Tables Vol C Tables 4.2.6.8 and 6.1.1.4'
H H 0.0000 0.0000 'International Tables Vol C Tables 4.2.6.8 and 6.1.1.4'
B B 0.0090 0.0039 'International Tables Vol C Tables 4.2.6.8 and 6.1.1.4'
N N 0.0311 0.0180 'International Tables Vol C Tables 4.2.6.8 and 6.1.1.4'

loop_
_geom_angle_atom_site_label_1
_geom_angle_atom_site_label_2
_geom_angle_atom_site_label_3
_geom_angle
_geom_angle_site_symmetry_1
_geom_angle_site_symmetry_3
_geom_angle_publ_flag
N1 B1 N2 111.1(2) . . ?
N1 B1 B1 125.9(3) . 7_557 ?
N2 B1 B1 123.0(3) . 7_557 ?
N3 B2 N1 121.9(2) . . ?
N3 B2 B3 123.7(2) . 7_557 ?
N1 B2 B3 114.0(2) . 7_557 ?
N4 B3 N2 120.8(2) . . ?
N4 B3 B2 123.8(2) . 7_557 ?
N2 B3 B2 114.78(19) . 7_557 ?
C2 N1 B1 105.14(18) . . ?
C2 N1 B2 141.8(2) . . ?
B1 N1 B2 111.2(2) . . ?
C1 N2 B1 105.40(18) . . ?
C1 N2 B3 140.7(2) . . ?
B1 N2 B3 112.7(2) . . ?
B2 N3 C8 125.8(2) . . ?
B2 N3 C7 122.8(2) . . ?
C8 N3 C7 111.2(2) . . ?
B3 N4 C9 124.8(2) . . ?
B3 N4 C10 123.3(2) . . ?
C9 N4 C10 111.61(18) . . ?
C6 C1 N2 130.2(2) . . ?
C6 C1 C2 120.3(2) . . ?
N2 C1 C2 109.3(2) . . ?
C3 C2 N1 131.1(2) . . ?
C3 C2 C1 119.7(2) . . ?
N1 C2 C1 109.0(2) . . ?
C2 C3 C4 119.2(2) . . ?
C2 C3 H3 120.4 . . ?
C4 C3 H3 120.4 . . ?
C3 C4 C5 121.1(2) . . ?
C3 C4 H4 119.5 . . ?
C5 C4 H4 119.5 . . ?
C6 C5 C4 121.0(2) . . ?
C6 C5 H5 119.5 . . ?
C4 C5 H5 119.5 . . ?
C5 C6 C1 118.8(2) . . ?
C5 C6 H6 120.6 . . ?
C1 C6 H6 120.6 . . ?
N3 C7 H7A 109.5 . . ?
N3 C7 H7B 109.5 . . ?
H7A C7 H7B 109.5 . . ?
N3 C7 H7C 109.5 . . ?
H7A C7 H7C 109.5 . . ?
H7B C7 H7C 109.5 . . ?
N3 C8 H8A 109.5 . . ?
N3 C8 H8B 109.5 . . ?
H8A C8 H8B 109.5 . . ?
N3 C8 H8C 109.5 . . ?
H8A C8 H8C 109.5 . . ?
H8B C8 H8C 109.5 . . ?
N4 C9 H9A 109.5 . . ?
N4 C9 H9B 109.5 . . ?
H9A C9 H9B 109.5 . . ?
N4 C9 H9C 109.5 . . ?
H9A C9 H9C 109.5 . . ?
H9B C9 H9C 109.5 . . ?
N4 C10 H10A 109.5 . . ?
N4 C10 H10B 109.5 . . ?
H10A C10 H10B 109.5 . . ?
N4 C10 H10C 109.5 . . ?
H10A C10 H10C 109.5 . . ?
H10B C10 H10C 109.5 . . ?
C12 C11 C16 120.0 . . ?
C12 C11 C17 119.5(6) . . ?
C16 C11 C17 120.5(6) . . ?
C13 C12 C11 120.0 . . ?
C13 C12 H12 120.0 . . ?
C11 C12 H12 120.0 . . ?
C12 C13 C14 120.0 . . ?
C12 C13 H13 120.0 . . ?
C14 C13 H13 120.0 . . ?
C15 C14 C13 120.0 . . ?
C15 C14 H14 120.0 . . ?
C13 C14 H14 120.0 . . ?
C16 C15 C14 120.0 . . ?
C16 C15 H15 120.0 . . ?
C14 C15 H15 120.0 . . ?
C15 C16 C11 120.0 . . ?
C15 C16 H16 120.0 . . ?
C11 C16 H16 120.0 . . ?

loop_
_geom_bond_atom_site_label_1
_geom_bond_atom_site_label_2
_geom_bond_distance
_geom_bond_site_symmetry_2
_geom_bond_publ_flag
B1 N1 1.427(3) . ?
B1 N2 1.431(3) . ?
B1 B1 1.611(6) 7_557 ?
B2 N3 1.402(3) . ?
B2 N1 1.500(3) . ?
B2 B3 1.757(4) 7_557 ?
B3 N4 1.402(3) . ?
B3 N2 1.495(3) . ?
B3 B2 1.757(4) 7_557 ?
N1 C2 1.413(3) . ?
N2 C1 1.402(3) . ?
N3 C8 1.455(3) . ?
N3 C7 1.467(3) . ?
N4 C9 1.452(3) . ?
N4 C10 1.458(3) . ?
C1 C6 1.385(3) . ?
C1 C2 1.434(3) . ?
C2 C3 1.380(3) . ?
C3 C4 1.384(4) . ?
C3 H3 0.9500 . ?
C4 C5 1.389(4) . ?
C4 H4 0.9500 . ?
C5 C6 1.383(4) . ?
C5 H5 0.9500 . ?
C6 H6 0.9500 . ?
C7 H7A 0.9800 . ?
C7 H7B 0.9800 . ?
C7 H7C 0.9800 . ?
C8 H8A 0.9800 . ?
C8 H8B 0.9800 . ?
C8 H8C 0.9800 . ?
C9 H9A 0.9800 . ?
C9 H9B 0.9800 . ?
C9 H9C 0.9800 . ?
C10 H10A 0.9800 . ?
C10 H10B 0.9800 . ?
C10 H10C 0.9800 . ?
C17 C11 1.511(9) . ?
C17 H17A 0.9800 . ?
C17 H17B 0.9800 . ?
C17 H17C 0.9800 . ?
C11 C12 1.3900 . ?
C11 C16 1.3900 . ?
C12 C13 1.3900 . ?
C12 H12 0.9500 . ?
C13 C14 1.3900 . ?
C13 H13 0.9500 . ?
C14 C15 1.3900 . ?
C14 H14 0.9500 . ?
C15 C16 1.3900 . ?
C15 H15 0.9500 . ?
C16 H16 0.9500 . ?

loop_
_geom_torsion_atom_site_label_1
_geom_torsion_atom_site_label_2
_geom_torsion_atom_site_label_3
_geom_torsion_atom_site_label_4
_geom_torsion
_geom_torsion_site_symmetry_1
_geom_torsion_site_symmetry_2
_geom_torsion_site_symmetry_3
_geom_torsion_site_symmetry_4
_geom_torsion_publ_flag
N2 B1 N1 C2 3.8(2) . . . . ?
B1 B1 N1 C2 -179.2(3) 7_557 . . . ?
N2 B1 N1 B2 -164.47(19) . . . . ?
B1 B1 N1 B2 12.5(4) 7_557 . . . ?
N3 B2 N1 C2 -24.9(4) . . . . ?
B3 B2 N1 C2 161.8(2) 7_557 . . . ?
N3 B2 N1 B1 136.6(2) . . . . ?
B3 B2 N1 B1 -36.7(2) 7_557 . . . ?
N1 B1 N2 C1 -3.6(2) . . . . ?
B1 B1 N2 C1 179.3(3) 7_557 . . . ?
N1 B1 N2 B3 166.77(19) . . . . ?
B1 B1 N2 B3 -10.3(4) 7_557 . . . ?
N4 B3 N2 C1 29.1(4) . . . . ?
B2 B3 N2 C1 -159.7(3) 7_557 . . . ?
N4 B3 N2 B1 -136.2(2) . . . . ?
B2 B3 N2 B1 35.0(3) 7_557 . . . ?
N1 B2 N3 C8 -1.5(3) . . . . ?
B3 B2 N3 C8 171.1(2) 7_557 . . . ?
N1 B2 N3 C7 -176.2(2) . . . . ?
B3 B2 N3 C7 -3.5(3) 7_557 . . . ?
N2 B3 N4 C9 9.3(3) . . . . ?
B2 B3 N4 C9 -161.1(2) 7_557 . . . ?
N2 B3 N4 C10 -177.5(2) . . . . ?
B2 B3 N4 C10 12.1(3) 7_557 . . . ?
B1 N2 C1 C6 -171.7(2) . . . . ?
B3 N2 C1 C6 22.4(4) . . . . ?
B1 N2 C1 C2 2.0(2) . . . . ?
B3 N2 C1 C2 -164.0(3) . . . . ?
B1 N1 C2 C3 171.3(2) . . . . ?
B2 N1 C2 C3 -26.6(4) . . . . ?
B1 N1 C2 C1 -2.5(2) . . . . ?
B2 N1 C2 C1 159.7(3) . . . . ?
C6 C1 C2 C3 0.1(3) . . . . ?
N2 C1 C2 C3 -174.3(2) . . . . ?
C6 C1 C2 N1 174.7(2) . . . . ?
N2 C1 C2 N1 0.3(2) . . . . ?
N1 C2 C3 C4 -173.8(2) . . . . ?
C1 C2 C3 C4 -0.6(3) . . . . ?
C2 C3 C4 C5 0.6(4) . . . . ?
C3 C4 C5 C6 -0.1(4) . . . . ?
C4 C5 C6 C1 -0.4(4) . . . . ?
N2 C1 C6 C5 173.4(2) . . . . ?
C2 C1 C6 C5 0.4(3) . . . . ?
C16 C11 C12 C13 0.0 . . . . ?
C17 C11 C12 C13 179.2(6) . . . . ?
C11 C12 C13 C14 0.0 . . . . ?
C12 C13 C14 C15 0.0 . . . . ?
C13 C14 C15 C16 0.0 . . . . ?
C14 C15 C16 C11 0.0 . . . . ?
C12 C11 C16 C15 0.0 . . . . ?
C17 C11 C16 C15 -179.2(6) . . . . ?
